data_4113437
loop_
_publ_author_name
'Shigeyuki Masaoka'
'George Akiyama'
'Satoshi Horike'
'Susumu Kitagawa'
'Tomohiko Ida'
'Kazunaka Endo'

_publ_contact_author_email kitagawa@sbchem.kyoto-u.ac.jp
_publ_contact_author_fax +81-75-753-4979
_publ_contact_author_name 'Susumu Kitagawa'
_publ_contact_author_phone +81-75-753-5652
_publ_section_title
;
 Novel Cu(I) Dinuclear Complexes Containing \m2-\h2,\h2-Type Benzoquinone
 Ligand
;
_journal_name_full 'Journal of the American Chemical Society'
_journal_page_first 1152
_journal_page_last 1153
_journal_paper_doi 10.1021/ja029023z
_journal_volume 125
_journal_year 2003
_chemical_formula_moiety 'C23 H21 Cu2 N2 O7 '
_chemical_formula_sum 'C23 H21 Cu2 N2 O7'
_chemical_formula_weight 564.52
_space_group_IT_number 14
_symmetry_cell_setting monoclinic
_symmetry_Int_Tables_number 14
_symmetry_space_group_name_Hall '-P 2ybc'
_symmetry_space_group_name_H-M 'P 1 21/c 1'
_cell_angle_alpha 90
_cell_angle_beta 112.783(5)
_cell_angle_gamma 90
_cell_formula_units_Z 4
_cell_length_a 11.965(5)
_cell_length_b 7.090(2)
_cell_length_c 26.60(2)
_cell_measurement_temperature 293.2
_cell_measurement_theta_max 27.5
_cell_measurement_theta_min 3.0
_cell_volume 2080.5(19)
_computing_cell_refinement CRYSTALCLEAR
_computing_data_collection CRYSTALCLEAR
_computing_data_reduction 'teXsan Ver. 1.11'
_computing_publication_material 'teXsan Ver. 1.11'
_computing_structure_refinement 'teXsan Ver. 1.10'
_computing_structure_solution SIR92
_diffrn_detector_area_resol_mean 14.62
_diffrn_measured_fraction_theta_full 0.4559
_diffrn_measured_fraction_theta_max 0.4559
_diffrn_measurement_device_type 'Rigaku/MSC Mercury CCD'
_diffrn_measurement_method \w
_diffrn_radiation_type 'Mo K\a'
_diffrn_radiation_wavelength 0.7107
_diffrn_reflns_av_R_equivalents 0.040
_diffrn_reflns_limit_h_max 5
_diffrn_reflns_limit_h_min -14
_diffrn_reflns_limit_k_max 6
_diffrn_reflns_limit_k_min -7
_diffrn_reflns_limit_l_max 29
_diffrn_reflns_limit_l_min -21
_diffrn_reflns_number 3497
_diffrn_reflns_theta_full 26.73
_diffrn_reflns_theta_max 26.73
_exptl_absorpt_coefficient_mu 2.096
_exptl_absorpt_correction_type none
_exptl_crystal_colour red
_exptl_crystal_density_diffrn 1.802
_exptl_crystal_description plate
_exptl_crystal_size_max 0.300
_exptl_crystal_size_mid 0.300
_exptl_crystal_size_min 0.100
_refine_diff_density_max 0.43
_refine_diff_density_min -0.45
_refine_ls_extinction_method none
_refine_ls_goodness_of_fit_ref 2.433
_refine_ls_hydrogen_treatment noref
_refine_ls_number_parameters 237
_refine_ls_number_reflns 1896
_refine_ls_R_factor_gt 0.0714
_refine_ls_shift/su_max 0.0001
_refine_ls_structure_factor_coef F
_refine_ls_weighting_details 'w = 1/[\s^2^(Fo) + 0.00022|Fo|^2^]'
_refine_ls_weighting_scheme calc
_refine_ls_wR_factor_ref 0.0917
_reflns_number_gt 1425
_reflns_number_total 2013
_reflns_threshold_expression F^2^>2.0\s(F^2^)
_cod_data_source_file ja029023z-7_s2_3.cif
_cod_data_source_block A_TEXRAY.INF_file_is_not_p
_cod_original_cell_volume 2080(1)
_cod_original_formula_sum 'C23 H21 Cu2 N2 O7 '
_cod_database_code 4113437

loop_
_symmetry_equiv_pos_as_xyz
x,y,z
-x,1/2+y,1/2-z
-x,-y,-z
x,1/2-y,1/2+z

loop_
_atom_site_label
_atom_site_type_symbol
_atom_site_fract_x
_atom_site_fract_y
_atom_site_fract_z
_atom_site_U_iso_or_equiv
_atom_site_adp_type
_atom_site_occupancy
_atom_site_calc_flag
Cu1 Cu 0.2414(1) -0.6342(2) -0.14426(7) 0.0318(4) Uani 1.00 d
Cu2 Cu 0.4331(1) -0.8469(2) -0.14279(7) 0.0341(4) Uani 1.00 d
O1 O 0.3684(8) -0.4773(10) -0.0952(4) 0.040(3) Uani 1.00 d
O2 O 0.5252(9) -0.630(1) -0.1009(4) 0.049(3) Uani 1.00 d
O3 O 0.2353(9) -0.830(1) -0.0903(4) 0.045(3) Uani 1.00 d
O4 O 0.3940(10) -0.978(1) -0.0886(5) 0.036(3) Uani 1.00 d
O5 O 0.384(1) -0.453(1) -0.2351(4) 0.052(3) Uani 1.00 d
O6 O 0.137(1) -1.060(1) -0.2262(4) 0.047(3) Uani 1.00 d
O7 O 0.093(1) -0.813(1) -0.0317(5) 0.061(3) Uiso 1.00 d
N1 N 0.090(1) -0.487(1) -0.1418(5) 0.047(3) Uani 1.00 d
N2 N 0.590(1) -1.008(1) -0.1288(5) 0.034(3) Uani 1.00 d
C1 C 0.332(2) -0.588(2) -0.2255(7) 0.050(4) Uani 1.00 d
C2 C 0.216(1) -0.570(2) -0.2210(7) 0.053(4) Uani 1.00 d
C3 C 0.152(1) -0.730(2) -0.2211(5) 0.033(4) Uani 1.00 d
C4 C 0.201(1) -0.921(2) -0.2237(5) 0.027(3) Uani 1.00 d
C5 C 0.322(1) -0.938(1) -0.2177(5) 0.029(3) Uani 1.00 d
C6 C 0.387(1) -0.775(2) -0.2206(6) 0.042(4) Uani 1.00 d
C7 C -0.107(1) -0.297(1) -0.1350(6) 0.033(3) Uiso 1.00 d
C8 C 0.790(1) -1.199(1) -0.1307(6) 0.037(3) Uiso 1.00 d
C9 C 0.086(1) -0.303(1) -0.1371(6) 0.039(3) Uiso 1.00 d
C10 C -0.005(1) -0.202(2) -0.1352(6) 0.037(3) Uiso 1.00 d
C11 C -0.008(1) -0.577(2) -0.1434(6) 0.040(3) Uiso 1.00 d
C12 C -0.105(1) -0.493(1) -0.1410(6) 0.036(3) Uiso 1.00 d
C13 C 0.703(1) -0.925(1) -0.1107(6) 0.037(3) Uiso 1.00 d
C14 C 0.802(1) -1.020(2) -0.1103(6) 0.042(3) Uiso 1.00 d
C15 C 0.583(1) -1.182(1) -0.1487(6) 0.040(3) Uiso 1.00 d
C16 C 0.678(1) -1.280(2) -0.1500(6) 0.040(3) Uiso 1.00 d
C17 C 0.482(1) -0.502(1) -0.0829(6) 0.031(4) Uani 1.00 d
C18 C 0.567(1) -0.378(2) -0.0415(7) 0.047(4) Uani 1.00 d
C19 C 0.315(1) -0.955(2) -0.0733(7) 0.045(4) Uani 1.00 d
C20 C 0.315(1) -1.077(2) -0.0283(6) 0.028(4) Uani 1.00 d
C21 C -0.050(2) -0.670(2) -0.0033(6) 0.044(3) Uiso 1.00 d
C22 C 0.045(2) -0.659(2) -0.0142(6) 0.047(3) Uiso 1.00 d
C23 C 0.097(1) -0.480(2) -0.0111(6) 0.045(3) Uiso 1.00 d
H1 H 0.1583 -0.2328 -0.1318 0.0399 Uiso 1.00 calc
H2 H -0.0032 -0.0668 -0.1355 0.0510 Uiso 1.00 calc
H3 H -0.0068 -0.7117 -0.1459 0.0472 Uiso 1.00 calc
H4 H -0.1747 -0.5684 -0.1428 0.0272 Uiso 1.00 calc
H5 H 0.7111 -0.8014 -0.0975 0.0288 Uiso 1.00 calc
H6 H 0.8799 -0.9621 -0.0941 0.0498 Uiso 1.00 calc
H7 H 0.5051 -1.2418 -0.1630 0.0443 Uiso 1.00 calc
H8 H 0.6662 -1.4038 -0.1646 0.0581 Uiso 1.00 calc
H9 H 0.6161 -0.4459 -0.0106 0.0533 Uiso 1.00 calc
H10 H 0.6194 -0.3153 -0.0568 0.0533 Uiso 1.00 calc
H11 H 0.5246 -0.2807 -0.0313 0.0533 Uiso 1.00 calc
H12 H 0.3855 -1.0593 0.0039 0.0339 Uiso 1.00 calc
H13 H 0.3077 -1.2071 -0.0381 0.0339 Uiso 1.00 calc
H14 H 0.2451 -1.0465 -0.0191 0.0339 Uiso 1.00 calc
H15 H -0.0894 -0.7920 -0.0078 0.0418 Uiso 1.00 calc
H16 H 0.1681 -0.4633 -0.0209 0.0331 Uiso 1.00 calc

loop_
_atom_site_aniso_label
_atom_site_aniso_U_11
_atom_site_aniso_U_22
_atom_site_aniso_U_33
_atom_site_aniso_U_12
_atom_site_aniso_U_13
_atom_site_aniso_U_23
Cu1 0.0175(8) 0.0486(7) 0.030(1) 0.0048(6) 0.0098(9) -0.0003(6)
Cu2 0.0201(8) 0.0451(7) 0.034(1) 0.0046(6) 0.0075(10) -0.0025(6)
O1 0.016(5) 0.047(4) 0.056(7) 0.006(3) 0.014(6) -0.014(4)
O2 0.027(5) 0.050(5) 0.058(7) -0.002(4) 0.003(6) -0.002(4)
O3 0.028(5) 0.043(4) 0.056(7) 0.001(3) 0.008(6) 0.013(4)
O4 0.026(6) 0.054(5) 0.043(7) 0.017(4) 0.031(7) 0.013(4)
O5 0.047(8) 0.071(6) 0.050(7) -0.016(5) 0.033(8) -0.001(5)
O6 0.037(7) 0.074(5) 0.038(6) -0.014(5) 0.023(7) -0.011(4)
N1 0.026(6) 0.052(5) 0.051(8) 0.017(4) 0.001(7) -0.007(5)
N2 0.022(6) 0.044(5) 0.042(7) 0.011(4) 0.019(7) 0.007(4)
C1 0.043(9) 0.049(7) 0.045(10) -0.011(6) 0.00(1) -0.011(6)
C2 0.044(9) 0.037(6) 0.05(1) 0.002(5) -0.01(1) -0.003(6)
C3 0.028(8) 0.054(7) 0.017(8) 0.000(5) 0.011(8) 0.005(5)
C4 0.021(7) 0.048(6) 0.020(8) 0.000(5) 0.016(7) 0.001(5)
C5 0.028(7) 0.041(5) 0.022(8) -0.002(5) 0.014(8) 0.003(5)
C6 0.046(10) 0.044(6) 0.029(9) -0.006(5) 0.008(9) -0.001(5)
C17 0.022(7) 0.036(6) 0.043(9) -0.002(4) 0.022(8) -0.003(5)
C18 0.028(7) 0.047(6) 0.06(1) -0.007(5) 0.008(9) -0.010(6)
C19 0.029(9) 0.033(5) 0.06(1) 0.002(5) 0.00(1) -0.011(6)
C20 0.030(8) 0.056(6) 0.026(8) -0.002(5) 0.043(8) 0.008(6)

loop_
_atom_type_symbol
_atom_type_description
_atom_type_scat_dispersion_real
_atom_type_scat_dispersion_imag
_atom_type_scat_source
Cu Cu 0.320 1.265
;International Tables for Crystallography
(1992, Vol. C, Tables 4.2.6.8 and 6.1.1.1)
;
C C 0.003 0.002
;International Tables for Crystallography
(1992, Vol. C, Tables 4.2.6.8 and 6.1.1.1)
;
H H 0.000 0.000
;International Tables for Crystallography
(1992, Vol. C, Table 6.1.1.2)
;
O O 0.011 0.006
;International Tables for Crystallography
(1992, Vol. C, Tables 4.2.6.8 and 6.1.1.1)
;
N N 0.006 0.003
;International Tables for Crystallography
(1992, Vol. C, Tables 4.2.6.8 and 6.1.1.1)
;

loop_
_geom_angle_atom_site_label_1
_geom_angle_atom_site_label_2
_geom_angle_atom_site_label_3
_geom_angle
_geom_angle_site_symmetry_1
_geom_angle_site_symmetry_3
_geom_angle_publ_flag
CU2 CU1 O1 82.6(3) . . yes
CU2 CU1 O3 82.6(4) . . yes
CU2 CU1 N1 175.4(4) . . yes
CU2 CU1 C2 86.3(5) . . yes
CU2 CU1 C3 86.5(5) . . yes
O1 CU1 O3 98.8(4) . . yes
O1 CU1 N1 98.9(4) . . yes
O1 CU1 C2 109.1(5) . . yes
O1 CU1 C3 147.9(7) . . yes
O3 CU1 N1 92.8(5) . . yes
O3 CU1 C2 148.4(4) . . yes
O3 CU1 C3 109.7(5) . . yes
N1 CU1 C2 97.3(7) . . yes
N1 CU1 C3 94.3(6) . . yes
C2 CU1 C3 39.9(6) . . yes
CU1 CU2 O2 81.9(3) . . yes
CU1 CU2 O4 80.3(3) . . yes
CU1 CU2 N2 171.3(4) . . yes
CU1 CU2 C5 86.1(5) . . yes
CU1 CU2 C6 87.3(5) . . yes
O2 CU2 O4 101.5(5) . . yes
O2 CU2 N2 93.3(4) . . yes
O2 CU2 C5 144.7(4) . . yes
O2 CU2 C6 104.9(5) . . yes
O4 CU2 N2 93.7(5) . . yes
O4 CU2 C5 109.0(5) . . yes
O4 CU2 C6 148.8(5) . . yes
N2 CU2 C5 101.8(5) . . yes
N2 CU2 C6 101.0(7) . . yes
C5 CU2 C6 41.2(5) . . yes
CU1 O1 C17 125.0(9) . . yes
CU2 O2 C17 124.6(9) . . yes
CU1 O3 C19 120(1) . . yes
CU2 O4 C19 130.8(10) . . yes
CU1 N1 C9 123(1) . . yes
CU1 N1 C11 121.4(8) . . yes
C9 N1 C11 115(1) . . yes
CU2 N2 C13 121.4(7) . . yes
CU2 N2 C15 121.2(9) . . yes
C13 N2 C15 115(1) . . yes
O5 C1 C2 122(1) . . yes
O5 C1 C6 118(1) . . yes
C2 C1 C6 119(1) . . yes
CU1 C2 C1 107.2(9) . . yes
CU1 C2 C3 71(1) . . yes
C1 C2 C3 118(1) . . yes
CU1 C3 C2 69.1(9) . . yes
CU1 C3 C4 107.0(7) . . yes
C2 C3 C4 121(1) . . yes
O6 C4 C3 118(1) . . yes
O6 C4 C5 122(1) . . yes
C3 C4 C5 118(1) . . yes
CU2 C5 C4 110(1) . . yes
CU2 C5 C6 68.0(7) . . yes
C4 C5 C6 119(1) . . yes
CU2 C6 C1 104(1) . . yes
CU2 C6 C5 70.7(9) . . yes
C1 C6 C5 119(1) . . yes
C8 C7 C10 122(1) 1_465 . yes
C8 C7 C12 122(1) 1_465 . yes
C10 C7 C12 115(1) . . yes
C7 C8 C14 120(1) 1_645 . yes
C7 C8 C16 120(1) 1_645 . yes
C14 C8 C16 118(1) . . yes
N1 C9 C10 126(1) . . yes
N1 C9 H1 118.0 . . no
C10 C9 H1 115.3 . . no
C7 C10 C9 118(1) . . yes
C7 C10 H2 120.8 . . no
C9 C10 H2 120.8 . . no
N1 C11 C12 124(1) . . yes
N1 C11 H3 116.6 . . no
C12 C11 H3 119.2 . . no
C7 C12 C11 120(1) . . yes
C7 C12 H4 120.1 . . no
C11 C12 H4 119.7 . . no
N2 C13 C14 121(1) . . yes
N2 C13 H5 118.1 . . no
C14 C13 H5 120.1 . . no
C8 C14 C13 120(1) . . yes
C8 C14 H6 120.9 . . no
C13 C14 H6 118.9 . . no
N2 C15 C16 124(1) . . yes
N2 C15 H7 117.8 . . no
C16 C15 H7 117.9 . . no
C8 C16 C15 119(1) . . yes
C8 C16 H8 120.7 . . no
C15 C16 H8 119.7 . . no
O1 C17 O2 124.6(10) . . yes
O1 C17 C18 118(1) . . yes
O2 C17 C18 117(1) . . yes
C17 C18 H9 111.4 . . no
C17 C18 H10 109.4 . . no
C17 C18 H11 110.6 . . no
H9 C18 H10 108.5 . . no
H9 C18 H11 110.0 . . no
H10 C18 H11 106.8 . . no
O3 C19 O4 125(1) . . yes
O3 C19 C20 118(1) . . yes
O4 C19 C20 116(1) . . yes
C19 C20 H12 112.2 . . no
C19 C20 H13 112.1 . . no
C19 C20 H14 109.5 . . no
H12 C20 H13 109.5 . . no
H12 C20 H14 106.7 . . no
H13 C20 H14 106.5 . . no
C22 C21 C23 122(1) . 3_545 yes
C22 C21 H15 117.3 . . no
C23 C21 H15 120.3 3_545 . no
O7 C22 C21 123(1) . . yes
O7 C22 C23 119(1) . . yes
C21 C22 C23 116(1) . . yes
C21 C23 C22 120(1) 3_545 . yes
C21 C23 H16 119.2 3_545 . no
C22 C23 H16 119.9 . . no

loop_
_geom_bond_atom_site_label_1
_geom_bond_atom_site_label_2
_geom_bond_distance
_geom_bond_site_symmetry_2
_geom_bond_publ_flag
CU1 CU2 2.733(3) . yes
CU1 O1 1.927(7) . yes
CU1 O3 2.02(1) . yes
CU1 N1 2.12(1) . yes
CU1 C2 2.00(2) . yes
CU1 C3 2.02(1) . yes
CU2 O2 1.968(8) . yes
CU2 O4 1.92(1) . yes
CU2 N2 2.10(1) . yes
CU2 C5 2.03(1) . yes
CU2 C6 1.99(2) . yes
O1 C17 1.28(2) . yes
O2 C17 1.23(2) . yes
O3 C19 1.25(2) . yes
O4 C19 1.18(3) . yes
O5 C1 1.22(2) . yes
O6 C4 1.24(2) . yes
O7 C22 1.40(2) . yes
N1 C9 1.32(1) . yes
N1 C11 1.32(2) . yes
N2 C13 1.38(2) . yes
N2 C15 1.34(2) . yes
C1 C2 1.44(3) . yes
C1 C6 1.47(2) . yes
C2 C3 1.37(2) . yes
C3 C4 1.48(2) . yes
C4 C5 1.40(2) . yes
C5 C6 1.41(2) . yes
C7 C8 1.46(2) 1_465 yes
C7 C10 1.39(2) . yes
C7 C12 1.40(1) . yes
C8 C14 1.36(2) . yes
C8 C16 1.36(2) . yes
C9 C10 1.33(3) . yes
C9 H1 0.955 . no
C10 H2 0.957 . no
C11 C12 1.33(3) . yes
C11 H3 0.957 . no
C12 H4 0.976 . no
C13 C14 1.35(2) . yes
C13 H5 0.938 . no
C14 H6 0.961 . no
C15 C16 1.34(3) . yes
C15 H7 0.957 . no
C16 H8 0.951 . no
C17 C18 1.47(1) . yes
C18 H9 0.936 . no
C18 H10 0.975 . no
C18 H11 0.957 . no
C19 C20 1.48(3) . yes
C20 H12 0.948 . no
C20 H13 0.952 . no
C20 H14 0.985 . no
C21 C22 1.28(3) . yes
C21 C23 1.33(2) 3_545 yes
C21 H15 0.974 . no
C22 C23 1.40(2) . yes
C23 H16 0.987 . no

loop_
_geom_contact_atom_site_label_1
_geom_contact_atom_site_label_2
_geom_contact_distance
CU1 CU2 2.733(3)
